data_7053218
loop_
_publ_author_name
'Gao, Shang'
'Guo, Hongling'
'Peng, Xiaojun'
'Zhao, Xing'
'Duan, Qian'
'Liang, Qingcheng'
'Jiang, Dayong'

_publ_section_title
;
 The employment of a hydrophilic tris(morpholino)phosphine ligand in
 diiron propane-1,3-dithiolate complexes for potentially water-soluble
 iron-only hydrogenase active-site mimics
;
_journal_issue 5
_journal_name_full 'New Journal of Chemistry'
_journal_page_first 1437
_journal_paper_doi 10.1039/c3nj41058g
_journal_volume 37
_journal_year 2013
_chemical_formula_moiety 'C31 H54 Fe2 N6 O10 P2 S2'
_chemical_formula_sum 'C31 H54 Fe2 N6 O10 P2 S2'
_chemical_formula_weight 908.56
_space_group_IT_number 14
_symmetry_cell_setting monoclinic
_symmetry_space_group_name_Hall '-P 2ybc'
_symmetry_space_group_name_H-M 'P 1 21/c 1'
_atom_sites_solution_hydrogens geom
_atom_sites_solution_primary direct
_atom_sites_solution_secondary difmap
_audit_creation_method SHELXL-97
_audit_update_record
;
2013-01-16 # Formatted by publCIF
;
_cell_angle_alpha 90.00
_cell_angle_beta 94.000(4)
_cell_angle_gamma 90.00
_cell_formula_units_Z 4
_cell_length_a 26.4950(19)
_cell_length_b 9.2581(7)
_cell_length_c 16.7981(12)
_cell_measurement_reflns_used 1591
_cell_measurement_temperature 173(2)
_cell_measurement_theta_max 18.90
_cell_measurement_theta_min 2.31
_cell_volume 4110.4(5)
_computing_cell_refinement 'Bruker SMART'
_computing_data_collection 'Bruker SMART'
_computing_data_reduction 'Bruker SAINT'
_computing_molecular_graphics 'Bruker SHELXTL'
_computing_publication_material 'Bruker SHELXTL'
_computing_structure_refinement 'SHELXL-97 (Sheldrick, 1997)'
_computing_structure_solution 'SHELXS-97 (Sheldrick, 1990)'
_diffrn_ambient_temperature 173(2)
_diffrn_measured_fraction_theta_full 0.994
_diffrn_measured_fraction_theta_max 0.994
_diffrn_measurement_device_type 'CCD area detector'
_diffrn_measurement_method 'phi and omega scans'
_diffrn_radiation_monochromator graphite
_diffrn_radiation_source 'fine-focus sealed tube'
_diffrn_radiation_type MoK\a
_diffrn_radiation_wavelength 0.71073
_diffrn_reflns_av_R_equivalents 0.0644
_diffrn_reflns_av_sigmaI/netI 0.0705
_diffrn_reflns_limit_h_max 24
_diffrn_reflns_limit_h_min -24
_diffrn_reflns_limit_k_max 8
_diffrn_reflns_limit_k_min -8
_diffrn_reflns_limit_l_max 15
_diffrn_reflns_limit_l_min -15
_diffrn_reflns_number 10537
_diffrn_reflns_theta_full 19.12
_diffrn_reflns_theta_max 19.12
_diffrn_reflns_theta_min 2.31
_exptl_absorpt_coefficient_mu 0.944
_exptl_absorpt_correction_T_max 0.9283
_exptl_absorpt_correction_T_min 0.8337
_exptl_absorpt_correction_type multi-scan
_exptl_absorpt_process_details SADABS
_exptl_crystal_colour red
_exptl_crystal_density_diffrn 1.468
_exptl_crystal_density_method 'not measured'
_exptl_crystal_description plate
_exptl_crystal_F_000 1904
_exptl_crystal_size_max 0.20
_exptl_crystal_size_mid 0.12
_exptl_crystal_size_min 0.08
_refine_diff_density_max 0.757
_refine_diff_density_min -0.543
_refine_diff_density_rms 0.081
_refine_ls_extinction_method none
_refine_ls_goodness_of_fit_ref 1.035
_refine_ls_hydrogen_treatment constr
_refine_ls_matrix_type full
_refine_ls_number_parameters 478
_refine_ls_number_reflns 3354
_refine_ls_number_restraints 48
_refine_ls_restrained_S_all 1.070
_refine_ls_R_factor_all 0.0888
_refine_ls_R_factor_gt 0.0590
_refine_ls_shift/su_max 0.000
_refine_ls_shift/su_mean 0.000
_refine_ls_structure_factor_coef Fsqd
_refine_ls_weighting_details 'calc w=1/[\s^2^(Fo^2^)+(0.0828P)^2^+8.4718P] where P=(Fo^2^+2Fc^2^)/3'
_refine_ls_weighting_scheme calc
_refine_ls_wR_factor_gt 0.1394
_refine_ls_wR_factor_ref 0.1560
_reflns_number_gt 2381
_reflns_number_total 3354
_reflns_threshold_expression >2sigma(I)
_cod_data_source_file c3nj41058g.txt
_cod_data_source_block good
_cod_original_sg_symbol_H-M 'P2(1)/c '
_cod_database_code 7053218

loop_
_symmetry_equiv_pos_as_xyz
'x, y, z'
'-x, y+1/2, -z+1/2'
'-x, -y, -z'
'x, -y-1/2, z-1/2'

loop_
_atom_site_label
_atom_site_type_symbol
_atom_site_fract_x
_atom_site_fract_y
_atom_site_fract_z
_atom_site_U_iso_or_equiv
_atom_site_adp_type
_atom_site_occupancy
_atom_site_symmetry_multiplicity
_atom_site_calc_flag
_atom_site_refinement_flags
Fe1 Fe 0.29876(5) 0.40727(14) 0.24159(9) 0.0373(5) Uani 1 1 d .
Fe2 Fe 0.20368(5) 0.45591(14) 0.20823(9) 0.0353(5) Uani 1 1 d .
S1 S 0.26426(10) 0.4731(3) 0.12026(15) 0.0378(8) Uani 1 1 d .
S2 S 0.23823(10) 0.2340(3) 0.23398(16) 0.0417(8) Uani 1 1 d .
P1 P 0.34969(10) 0.6012(3) 0.25121(16) 0.0389(8) Uani 1 1 d .
P2 P 0.12952(10) 0.4487(3) 0.13304(17) 0.0378(8) Uani 1 1 d .
N1 N 0.3646(3) 0.6835(8) 0.1667(5) 0.042(2) Uani 1 1 d .
N2 N 0.4089(3) 0.5577(9) 0.2859(5) 0.045(2) Uani 1 1 d U
N3 N 0.3300(3) 0.7444(8) 0.3024(5) 0.043(2) Uani 1 1 d .
N4 N 0.1274(3) 0.5241(8) 0.0410(5) 0.035(2) Uani 1 1 d .
N5 N 0.1055(3) 0.2842(8) 0.1071(5) 0.043(2) Uani 1 1 d .
N6 N 0.0831(3) 0.5507(9) 0.1690(5) 0.049(2) Uani 1 1 d U
O1 O 0.3791(3) 0.2181(9) 0.1972(5) 0.076(3) Uani 1 1 d .
O2 O 0.3011(3) 0.3722(9) 0.4143(5) 0.076(3) Uani 1 1 d .
O3 O 0.2017(3) 0.7691(9) 0.2159(5) 0.069(3) Uani 1 1 d .
O4 O 0.1751(4) 0.4264(11) 0.3723(5) 0.091(3) Uani 1 1 d .
O5 O 0.3902(4) 0.8063(10) 0.0205(5) 0.074(2) Uani 1 1 d .
O6 O 0.5052(4) 0.4826(14) 0.3569(9) 0.179(5) Uani 1 1 d U
O7 O 0.3109(4) 0.9682(9) 0.4120(5) 0.080(3) Uani 1 1 d .
O8 O 0.1424(3) 0.6706(10) -0.1041(5) 0.078(3) Uani 1 1 d .
O9 O 0.0648(3) 0.0039(8) 0.0729(6) 0.077(3) Uani 1 1 d .
O10 O -0.0005(3) 0.6816(10) 0.2385(6) 0.084(3) Uani 1 1 d .
C1 C 0.3477(4) 0.2981(12) 0.2154(6) 0.045(3) Uani 1 1 d .
C2 C 0.3007(4) 0.3886(11) 0.3455(8) 0.050(3) Uani 1 1 d .
C3 C 0.2024(4) 0.6455(13) 0.2126(6) 0.043(3) Uani 1 1 d .
C4 C 0.1842(4) 0.4415(11) 0.3080(9) 0.054(3) Uani 1 1 d .
C5 C 0.3336(4) 0.7992(11) 0.1285(6) 0.052(3) Uani 1 1 d .
H5A H 0.3193 0.8588 0.1688 0.062 Uiso 1 1 calc R
H5B H 0.3061 0.7582 0.0947 0.062 Uiso 1 1 calc R
C6 C 0.3675(5) 0.8898(13) 0.0788(9) 0.075(4) Uani 1 1 d .
H6A H 0.3477 0.9664 0.0526 0.090 Uiso 1 1 calc R
H6B H 0.3938 0.9343 0.1136 0.090 Uiso 1 1 calc R
C7 C 0.4187(5) 0.6927(15) 0.0563(8) 0.081(4) Uani 1 1 d .
H7A H 0.4465 0.7325 0.0900 0.097 Uiso 1 1 calc R
H7B H 0.4330 0.6354 0.0151 0.097 Uiso 1 1 calc R
C8 C 0.3871(4) 0.5965(12) 0.1058(7) 0.060(3) Uani 1 1 d .
H8A H 0.3607 0.5507 0.0719 0.071 Uiso 1 1 calc R
H8B H 0.4082 0.5214 0.1311 0.071 Uiso 1 1 calc R
C9 C 0.4538(4) 0.6413(14) 0.2766(9) 0.085(4) Uani 1 1 d U
H9A H 0.4504 0.6887 0.2251 0.102 Uiso 1 1 calc R
H9B H 0.4558 0.7162 0.3171 0.102 Uiso 1 1 calc R
C10 C 0.4971(6) 0.567(2) 0.2818(13) 0.176(6) Uani 1 1 d U
H10A H 0.5250 0.6341 0.2782 0.211 Uiso 1 1 calc R
H10B H 0.4973 0.5016 0.2368 0.211 Uiso 1 1 calc R
C11 C 0.4619(6) 0.399(2) 0.3649(12) 0.165(6) Uani 1 1 d U
H11A H 0.4631 0.3178 0.3283 0.198 Uiso 1 1 calc R
H11B H 0.4640 0.3591 0.4185 0.198 Uiso 1 1 calc R
C12 C 0.4180(5) 0.4595(16) 0.3526(9) 0.100(4) Uani 1 1 d U
H12A H 0.4114 0.5120 0.4008 0.120 Uiso 1 1 calc R
H12B H 0.3930 0.3831 0.3465 0.120 Uiso 1 1 calc R
C13 C 0.2965(4) 0.7251(12) 0.3658(7) 0.060(3) Uani 1 1 d .
H13A H 0.3153 0.6836 0.4119 0.072 Uiso 1 1 calc R
H13B H 0.2698 0.6582 0.3485 0.072 Uiso 1 1 calc R
C14 C 0.2738(5) 0.8644(15) 0.3888(8) 0.085(4) Uani 1 1 d .
H14A H 0.2525 0.9014 0.3441 0.102 Uiso 1 1 calc R
H14B H 0.2525 0.8480 0.4327 0.102 Uiso 1 1 calc R
C15 C 0.3406(5) 0.9939(12) 0.3477(9) 0.078(4) Uani 1 1 d .
H15A H 0.3655 1.0677 0.3625 0.094 Uiso 1 1 calc R
H15B H 0.3192 1.0298 0.3028 0.094 Uiso 1 1 calc R
C16 C 0.3670(5) 0.8609(11) 0.3233(7) 0.062(3) Uani 1 1 d .
H16A H 0.3862 0.8820 0.2776 0.074 Uiso 1 1 calc R
H16B H 0.3905 0.8290 0.3666 0.074 Uiso 1 1 calc R
C17 C 0.1397(4) 0.6792(11) 0.0389(7) 0.059(3) Uani 1 1 d .
H17A H 0.1760 0.6921 0.0476 0.070 Uiso 1 1 calc R
H17B H 0.1237 0.7290 0.0812 0.070 Uiso 1 1 calc R
C18 C 0.1216(5) 0.7431(13) -0.0411(8) 0.073(4) Uani 1 1 d .
H18A H 0.0850 0.7372 -0.0476 0.087 Uiso 1 1 calc R
H18B H 0.1310 0.8443 -0.0424 0.087 Uiso 1 1 calc R
C19 C 0.1325(5) 0.5203(14) -0.1020(7) 0.070(4) Uani 1 1 d .
H19A H 0.1484 0.4734 -0.1454 0.085 Uiso 1 1 calc R
H19B H 0.0963 0.5042 -0.1098 0.085 Uiso 1 1 calc R
C20 C 0.1515(4) 0.4553(11) -0.0259(6) 0.052(3) Uani 1 1 d .
H20A H 0.1879 0.4676 -0.0189 0.062 Uiso 1 1 calc R
H20B H 0.1442 0.3526 -0.0266 0.062 Uiso 1 1 calc R
C21 C 0.0596(4) 0.2640(11) 0.0548(7) 0.057(3) Uani 1 1 d .
H21A H 0.0574 0.3386 0.0141 0.069 Uiso 1 1 calc R
H21B H 0.0300 0.2712 0.0855 0.069 Uiso 1 1 calc R
C22 C 0.0612(5) 0.1164(13) 0.0157(7) 0.068(4) Uani 1 1 d .
H22A H 0.0308 0.1030 -0.0192 0.082 Uiso 1 1 calc R
H22B H 0.0900 0.1117 -0.0168 0.082 Uiso 1 1 calc R
C23 C 0.1087(5) 0.0255(12) 0.1247(9) 0.080(4) Uani 1 1 d .
H23A H 0.1383 0.0182 0.0939 0.096 Uiso 1 1 calc R
H23B H 0.1108 -0.0510 0.1642 0.096 Uiso 1 1 calc R
C24 C 0.1098(4) 0.1690(11) 0.1669(7) 0.055(3) Uani 1 1 d .
H24A H 0.0819 0.1749 0.2013 0.066 Uiso 1 1 calc R
H24B H 0.1412 0.1793 0.1997 0.066 Uiso 1 1 calc R
C25 C 0.0355(5) 0.5833(14) 0.1244(7) 0.076(4) Uani 1 1 d .
H25A H 0.0424 0.6104 0.0704 0.091 Uiso 1 1 calc R
H25B H 0.0149 0.4967 0.1212 0.091 Uiso 1 1 calc R
C26 C 0.0087(5) 0.6917(19) 0.1571(10) 0.119(6) Uani 1 1 d .
H26A H -0.0238 0.6986 0.1269 0.142 Uiso 1 1 calc R
H26B H 0.0265 0.7817 0.1494 0.142 Uiso 1 1 calc R
C27 C 0.0442(6) 0.647(2) 0.2834(8) 0.131(6) Uani 1 1 d U
H27A H 0.0642 0.7345 0.2907 0.157 Uiso 1 1 calc R
H27B H 0.0355 0.6157 0.3359 0.157 Uiso 1 1 calc R
C28 C 0.0733(5) 0.5442(19) 0.2525(9) 0.121(5) Uani 1 1 d U
H28A H 0.0576 0.4515 0.2618 0.145 Uiso 1 1 calc R
H28B H 0.1057 0.5448 0.2831 0.145 Uiso 1 1 calc R
C29 C 0.2692(4) 0.3181(10) 0.0534(6) 0.045(3) Uani 1 1 d .
H29A H 0.2620 0.3508 -0.0010 0.054 Uiso 1 1 calc R
H29B H 0.3039 0.2841 0.0579 0.054 Uiso 1 1 calc R
C30 C 0.2349(4) 0.1919(11) 0.0682(6) 0.050(3) Uani 1 1 d .
H30A H 0.2001 0.2254 0.0643 0.060 Uiso 1 1 calc R
H30B H 0.2382 0.1205 0.0266 0.060 Uiso 1 1 calc R
C31 C 0.2457(4) 0.1205(10) 0.1481(6) 0.045(3) Uani 1 1 d .
H31A H 0.2802 0.0845 0.1510 0.053 Uiso 1 1 calc R
H31B H 0.2235 0.0378 0.1512 0.053 Uiso 1 1 calc R

loop_
_atom_site_aniso_label
_atom_site_aniso_U_11
_atom_site_aniso_U_22
_atom_site_aniso_U_33
_atom_site_aniso_U_23
_atom_site_aniso_U_13
_atom_site_aniso_U_12
Fe1 0.0372(10) 0.0332(9) 0.0411(11) 0.0035(8) -0.0005(8) 0.0015(7)
Fe2 0.0365(10) 0.0296(9) 0.0394(10) -0.0004(7) 0.0001(8) 0.0017(7)
S1 0.0416(17) 0.0331(15) 0.0388(18) 0.0019(13) 0.0044(14) -0.0019(13)
S2 0.0432(18) 0.0333(16) 0.0485(19) 0.0057(14) 0.0019(15) -0.0016(13)
P1 0.0397(19) 0.0376(17) 0.0391(19) 0.0018(14) 0.0002(15) -0.0014(14)
P2 0.0352(18) 0.0355(17) 0.042(2) 0.0010(14) 0.0009(15) 0.0000(14)
N1 0.045(6) 0.040(5) 0.043(6) 0.006(5) 0.011(5) 0.001(5)
N2 0.027(5) 0.049(5) 0.059(6) 0.011(5) 0.000(5) 0.003(4)
N3 0.043(6) 0.041(6) 0.044(6) -0.010(5) 0.005(5) -0.007(5)
N4 0.044(5) 0.034(5) 0.027(6) 0.007(4) -0.002(4) 0.004(4)
N5 0.037(6) 0.036(5) 0.054(6) 0.001(5) -0.004(5) -0.006(4)
N6 0.048(6) 0.068(6) 0.030(6) -0.001(5) -0.004(5) 0.022(5)
O1 0.059(6) 0.061(6) 0.107(8) -0.002(5) 0.009(5) 0.016(5)
O2 0.088(7) 0.089(7) 0.051(6) 0.013(5) 0.012(5) -0.011(5)
O3 0.096(7) 0.032(5) 0.077(6) -0.007(5) -0.010(5) 0.008(5)
O4 0.100(8) 0.138(9) 0.038(6) 0.025(6) 0.026(6) 0.030(6)
O5 0.097(7) 0.079(6) 0.048(6) 0.009(5) 0.010(5) -0.017(6)
O6 0.043(6) 0.209(11) 0.280(13) 0.155(9) -0.032(8) -0.008(7)
O7 0.099(7) 0.063(6) 0.079(7) -0.019(5) 0.013(6) -0.005(6)
O8 0.095(7) 0.089(7) 0.051(6) 0.024(5) 0.007(5) 0.024(6)
O9 0.086(7) 0.048(5) 0.096(7) 0.009(5) -0.012(6) -0.030(5)
O10 0.058(6) 0.136(8) 0.057(7) -0.024(6) 0.000(5) 0.030(6)
C1 0.038(8) 0.040(7) 0.056(8) 0.009(6) -0.003(6) -0.007(6)
C2 0.049(8) 0.048(7) 0.052(9) 0.006(7) 0.001(7) 0.003(6)
C3 0.051(8) 0.042(8) 0.037(7) -0.003(6) 0.003(6) 0.013(6)
C4 0.034(7) 0.048(7) 0.080(11) 0.006(8) 0.007(7) 0.015(6)
C5 0.070(8) 0.045(7) 0.039(7) 0.003(6) -0.002(7) 0.003(7)
C6 0.080(10) 0.044(8) 0.100(12) 0.028(9) -0.002(9) -0.022(7)
C7 0.067(9) 0.092(11) 0.085(11) 0.009(9) 0.018(9) -0.021(9)
C8 0.053(8) 0.069(8) 0.058(9) 0.006(7) 0.016(7) -0.007(7)
C9 0.029(7) 0.102(9) 0.123(10) 0.043(8) -0.009(7) -0.007(7)
C10 0.071(10) 0.204(13) 0.249(15) 0.117(12) -0.013(12) -0.018(10)
C11 0.057(9) 0.186(13) 0.249(14) 0.137(11) -0.011(11) -0.004(10)
C12 0.040(8) 0.121(10) 0.137(11) 0.066(9) -0.017(8) -0.004(8)
C13 0.061(8) 0.057(8) 0.062(9) -0.005(7) 0.011(7) 0.004(7)
C14 0.072(10) 0.090(11) 0.096(12) -0.021(9) 0.023(9) 0.017(10)
C15 0.105(12) 0.041(9) 0.086(11) -0.008(8) -0.009(10) -0.003(8)
C16 0.085(10) 0.046(8) 0.055(8) -0.010(6) 0.003(7) -0.005(8)
C17 0.075(9) 0.045(8) 0.056(9) 0.002(7) 0.007(7) -0.001(7)
C18 0.095(11) 0.062(9) 0.062(10) 0.022(8) 0.004(9) 0.009(8)
C19 0.091(10) 0.068(10) 0.051(10) -0.001(8) -0.005(8) 0.011(8)
C20 0.071(8) 0.049(7) 0.035(8) 0.003(7) -0.001(7) 0.007(6)
C21 0.047(8) 0.055(8) 0.069(9) 0.004(7) -0.005(7) -0.011(6)
C22 0.061(9) 0.066(9) 0.073(10) -0.012(9) -0.024(7) -0.026(7)
C23 0.065(10) 0.044(9) 0.125(13) 0.009(8) -0.032(9) -0.019(7)
C24 0.046(8) 0.050(8) 0.068(9) 0.008(8) -0.002(6) -0.017(6)
C25 0.062(9) 0.108(11) 0.055(9) -0.007(8) -0.009(8) 0.055(8)
C26 0.073(11) 0.190(18) 0.088(15) -0.018(13) -0.026(10) 0.063(12)
C27 0.081(11) 0.248(17) 0.062(10) -0.035(11) -0.012(9) 0.083(11)
C28 0.080(9) 0.206(13) 0.075(10) -0.008(10) -0.011(8) 0.091(9)
C29 0.044(7) 0.033(6) 0.057(8) -0.008(6) -0.002(6) -0.001(6)
C30 0.054(8) 0.043(7) 0.054(9) -0.012(6) -0.001(6) 0.001(6)
C31 0.044(7) 0.027(6) 0.064(9) -0.005(6) 0.014(6) -0.003(5)

loop_
_atom_type_symbol
_atom_type_description
_atom_type_scat_dispersion_real
_atom_type_scat_dispersion_imag
_atom_type_scat_source
C C 0.0033 0.0016 'International Tables Vol C Tables 4.2.6.8 and 6.1.1.4'
H H 0.0000 0.0000 'International Tables Vol C Tables 4.2.6.8 and 6.1.1.4'
N N 0.0061 0.0033 'International Tables Vol C Tables 4.2.6.8 and 6.1.1.4'
O O 0.0106 0.0060 'International Tables Vol C Tables 4.2.6.8 and 6.1.1.4'
P P 0.1023 0.0942 'International Tables Vol C Tables 4.2.6.8 and 6.1.1.4'
S S 0.1246 0.1234 'International Tables Vol C Tables 4.2.6.8 and 6.1.1.4'
Fe Fe 0.3463 0.8444 'International Tables Vol C Tables 4.2.6.8 and 6.1.1.4'

loop_
_geom_angle_atom_site_label_1
_geom_angle_atom_site_label_2
_geom_angle_atom_site_label_3
_geom_angle
C1 Fe1 C2 103.0(5)
C1 Fe1 P1 91.6(3)
C2 Fe1 P1 91.8(4)
C1 Fe1 S1 101.1(4)
C2 Fe1 S1 155.3(4)
P1 Fe1 S1 93.00(11)
C1 Fe1 S2 96.5(3)
C2 Fe1 S2 87.6(4)
P1 Fe1 S2 171.83(12)
S1 Fe1 S2 84.25(10)
C1 Fe1 Fe2 141.8(3)
C2 Fe1 Fe2 101.2(4)
P1 Fe1 Fe2 116.65(9)
S1 Fe1 Fe2 55.23(8)
S2 Fe1 Fe2 55.60(8)
C3 Fe2 C4 91.6(5)
C3 Fe2 P2 92.0(3)
C4 Fe2 P2 103.0(4)
C3 Fe2 S1 88.5(3)
C4 Fe2 S1 151.6(4)
P2 Fe2 S1 105.41(11)
C3 Fe2 S2 154.3(3)
C4 Fe2 S2 83.9(3)
P2 Fe2 S2 113.66(11)
S1 Fe2 S2 83.89(10)
C3 Fe2 Fe1 100.7(3)
C4 Fe2 Fe1 97.1(3)
P2 Fe2 Fe1 155.87(10)
S1 Fe2 Fe1 55.11(8)
S2 Fe2 Fe1 55.14(8)
C29 S1 Fe1 107.4(4)
C29 S1 Fe2 115.4(3)
Fe1 S1 Fe2 69.66(9)
C31 S2 Fe1 109.9(3)
C31 S2 Fe2 116.0(4)
Fe1 S2 Fe2 69.26(8)
N1 P1 N3 100.0(4)
N1 P1 N2 97.6(4)
N3 P1 N2 109.0(4)
N1 P1 Fe1 118.5(3)
N3 P1 Fe1 117.5(3)
N2 P1 Fe1 112.0(3)
N4 P2 N6 96.7(4)
N4 P2 N5 98.5(4)
N6 P2 N5 108.8(4)
N4 P2 Fe2 118.1(3)
N6 P2 Fe2 114.1(3)
N5 P2 Fe2 117.8(3)
C8 N1 C5 109.8(8)
C8 N1 P1 118.2(7)
C5 N1 P1 122.8(7)
C9 N2 C12 109.0(9)
C9 N2 P1 126.3(7)
C12 N2 P1 121.3(7)
C13 N3 C16 110.2(8)
C13 N3 P1 120.5(7)
C16 N3 P1 118.1(7)
C17 N4 C20 107.1(8)
C17 N4 P2 115.5(7)
C20 N4 P2 121.9(6)
C21 N5 C24 110.0(8)
C21 N5 P2 123.5(7)
C24 N5 P2 117.9(7)
C28 N6 C25 107.5(9)
C28 N6 P2 120.4(8)
C25 N6 P2 123.9(7)
C7 O5 C6 110.8(10)
C11 O6 C10 107.6(12)
C15 O7 C14 108.8(10)
C18 O8 C19 111.7(9)
C22 O9 C23 109.1(8)
C27 O10 C26 110.0(10)
O1 C1 Fe1 176.4(9)
O2 C2 Fe1 177.8(11)
O3 C3 Fe2 179.7(12)
O4 C4 Fe2 174.9(10)
N1 C5 C6 107.9(9)
N1 C5 H5A 110.1
C6 C5 H5A 110.1
N1 C5 H5B 110.1
C6 C5 H5B 110.1
H5A C5 H5B 108.4
O5 C6 C5 111.9(9)
O5 C6 H6A 109.2
C5 C6 H6A 109.2
O5 C6 H6B 109.2
C5 C6 H6B 109.2
H6A C6 H6B 107.9
O5 C7 C8 111.9(10)
O5 C7 H7A 109.2
C8 C7 H7A 109.2
O5 C7 H7B 109.2
C8 C7 H7B 109.2
H7A C7 H7B 107.9
N1 C8 C7 109.2(9)
N1 C8 H8A 109.8
C7 C8 H8A 109.8
N1 C8 H8B 109.8
C7 C8 H8B 109.8
H8A C8 H8B 108.3
C10 C9 N2 115.5(12)
C10 C9 H9A 108.4
N2 C9 H9A 108.4
C10 C9 H9B 108.4
N2 C9 H9B 108.4
H9A C9 H9B 107.5
C9 C10 O6 113.5(16)
C9 C10 H10A 108.9
O6 C10 H10A 108.9
C9 C10 H10B 108.9
O6 C10 H10B 108.9
H10A C10 H10B 107.7
C12 C11 O6 118.4(14)
C12 C11 H11A 107.7
O6 C11 H11A 107.7
C12 C11 H11B 107.7
O6 C11 H11B 107.7
H11A C11 H11B 107.1
C11 C12 N2 119.7(13)
C11 C12 H12A 107.4
N2 C12 H12A 107.4
C11 C12 H12B 107.4
N2 C12 H12B 107.4
H12A C12 H12B 106.9
N3 C13 C14 111.4(9)
N3 C13 H13A 109.3
C14 C13 H13A 109.3
N3 C13 H13B 109.3
C14 C13 H13B 109.3
H13A C13 H13B 108.0
O7 C14 C13 112.0(10)
O7 C14 H14A 109.2
C13 C14 H14A 109.2
O7 C14 H14B 109.2
C13 C14 H14B 109.2
H14A C14 H14B 107.9
O7 C15 C16 111.9(10)
O7 C15 H15A 109.2
C16 C15 H15A 109.2
O7 C15 H15B 109.2
C16 C15 H15B 109.2
H15A C15 H15B 107.9
N3 C16 C15 110.5(9)
N3 C16 H16A 109.5
C15 C16 H16A 109.5
N3 C16 H16B 109.5
C15 C16 H16B 109.5
H16A C16 H16B 108.1
N4 C17 C18 110.2(9)
N4 C17 H17A 109.6
C18 C17 H17A 109.6
N4 C17 H17B 109.6
C18 C17 H17B 109.6
H17A C17 H17B 108.1
O8 C18 C17 111.5(9)
O8 C18 H18A 109.3
C17 C18 H18A 109.3
O8 C18 H18B 109.3
C17 C18 H18B 109.3
H18A C18 H18B 108.0
O8 C19 C20 111.8(9)
O8 C19 H19A 109.3
C20 C19 H19A 109.3
O8 C19 H19B 109.3
C20 C19 H19B 109.3
H19A C19 H19B 107.9
C19 C20 N4 110.2(9)
C19 C20 H20A 109.6
N4 C20 H20A 109.6
C19 C20 H20B 109.6
N4 C20 H20B 109.6
H20A C20 H20B 108.1
N5 C21 C22 109.2(9)
N5 C21 H21A 109.8
C22 C21 H21A 109.8
N5 C21 H21B 109.8
C22 C21 H21B 109.8
H21A C21 H21B 108.3
O9 C22 C21 111.8(10)
O9 C22 H22A 109.3
C21 C22 H22A 109.3
O9 C22 H22B 109.3
C21 C22 H22B 109.3
H22A C22 H22B 107.9
O9 C23 C24 113.6(10)
O9 C23 H23A 108.8
C24 C23 H23A 108.8
O9 C23 H23B 108.8
C24 C23 H23B 108.8
H23A C23 H23B 107.7
N5 C24 C23 108.8(9)
N5 C24 H24A 109.9
C23 C24 H24A 109.9
N5 C24 H24B 109.9
C23 C24 H24B 109.9
H24A C24 H24B 108.3
C26 C25 N6 113.7(11)
C26 C25 H25A 108.8
N6 C25 H25A 108.8
C26 C25 H25B 108.8
N6 C25 H25B 108.8
H25A C25 H25B 107.7
C25 C26 O10 118.1(13)
C25 C26 H26A 107.8
O10 C26 H26A 107.8
C25 C26 H26B 107.8
O10 C26 H26B 107.8
H26A C26 H26B 107.1
C28 C27 O10 116.0(13)
C28 C27 H27A 108.3
O10 C27 H27A 108.3
C28 C27 H27B 108.3
O10 C27 H27B 108.3
H27A C27 H27B 107.4
C27 C28 N6 119.3(13)
C27 C28 H28A 107.5
N6 C28 H28A 107.5
C27 C28 H28B 107.5
N6 C28 H28B 107.5
H28A C28 H28B 107.0
C30 C29 S1 115.8(7)
C30 C29 H29A 108.3
S1 C29 H29A 108.3
C30 C29 H29B 108.3
S1 C29 H29B 108.3
H29A C29 H29B 107.4
C31 C30 C29 114.0(9)
C31 C30 H30A 108.8
C29 C30 H30A 108.8
C31 C30 H30B 108.8
C29 C30 H30B 108.8
H30A C30 H30B 107.7
C30 C31 S2 115.6(7)
C30 C31 H31A 108.4
S2 C31 H31A 108.4
C30 C31 H31B 108.4
S2 C31 H31B 108.4
H31A C31 H31B 107.4

loop_
_geom_bond_atom_site_label_1
_geom_bond_atom_site_label_2
_geom_bond_distance
Fe1 C1 1.725(13)
Fe1 C2 1.751(13)
Fe1 P1 2.245(3)
Fe1 S1 2.259(3)
Fe1 S2 2.265(3)
Fe1 Fe2 2.5820(19)
Fe2 C3 1.757(12)
Fe2 C4 1.792(15)
Fe2 P2 2.261(3)
Fe2 S1 2.262(3)
Fe2 S2 2.278(3)
S1 C29 1.833(9)
S2 C31 1.807(10)
P1 N1 1.682(8)
P1 N3 1.683(8)
P1 N2 1.683(8)
P2 N4 1.694(8)
P2 N6 1.695(9)
P2 N5 1.696(8)
N1 C8 1.461(12)
N1 C5 1.470(12)
N2 C9 1.436(13)
N2 C12 1.451(14)
N3 C13 1.445(13)
N3 C16 1.483(12)
N4 C17 1.474(12)
N4 C20 1.476(12)
N5 C21 1.462(12)
N5 C24 1.464(12)
N6 C28 1.446(15)
N6 C25 1.452(13)
O1 C1 1.171(11)
O2 C2 1.166(12)
O3 C3 1.146(11)
O4 C4 1.133(13)
O5 C7 1.406(14)
O5 C6 1.413(14)
O6 C11 1.400(16)
O6 C10 1.486(19)
O7 C15 1.400(14)
O7 C14 1.410(14)
O8 C18 1.399(13)
O8 C19 1.417(13)
O9 C22 1.415(13)
O9 C23 1.418(12)
O10 C27 1.395(14)
O10 C26 1.409(16)
C5 C6 1.521(14)
C5 H5A 0.9700
C5 H5B 0.9700
C6 H6A 0.9700
C6 H6B 0.9700
C7 C8 1.512(14)
C7 H7A 0.9700
C7 H7B 0.9700
C8 H8A 0.9700
C8 H8B 0.9700
C9 C10 1.334(19)
C9 H9A 0.9700
C9 H9B 0.9700
C10 H10A 0.9700
C10 H10B 0.9700
C11 C12 1.294(17)
C11 H11A 0.9700
C11 H11B 0.9700
C12 H12A 0.9700
C12 H12B 0.9700
C13 C14 1.486(14)
C13 H13A 0.9700
C13 H13B 0.9700
C14 H14A 0.9700
C14 H14B 0.9700
C15 C16 1.488(14)
C15 H15A 0.9700
C15 H15B 0.9700
C16 H16A 0.9700
C16 H16B 0.9700
C17 C18 1.516(14)
C17 H17A 0.9700
C17 H17B 0.9700
C18 H18A 0.9700
C18 H18B 0.9700
C19 C20 1.469(14)
C19 H19A 0.9700
C19 H19B 0.9700
C20 H20A 0.9700
C20 H20B 0.9700
C21 C22 1.518(14)
C21 H21A 0.9700
C21 H21B 0.9700
C22 H22A 0.9700
C22 H22B 0.9700
C23 C24 1.506(15)
C23 H23A 0.9700
C23 H23B 0.9700
C24 H24A 0.9700
C24 H24B 0.9700
C25 C26 1.367(16)
C25 H25A 0.9700
C25 H25B 0.9700
C26 H26A 0.9700
C26 H26B 0.9700
C27 C28 1.353(17)
C27 H27A 0.9700
C27 H27B 0.9700
C28 H28A 0.9700
C28 H28B 0.9700
C29 C30 1.512(13)
C29 H29A 0.9700
C29 H29B 0.9700
C30 C31 1.505(13)
C30 H30A 0.9700
C30 H30B 0.9700
C31 H31A 0.9700
C31 H31B 0.9700
